data_7018785
loop_
_publ_author_name
'Kong, Ling-Wei'
'Ma, Ming-Liang'
'Wu, Liang-Chun'
'Zhao, Xiao-Li'
'Guo, Fang'
'Jiang, Biao'
'Wen, Ke'

_publ_section_title
;
 Carboxylic acid functionalized ortho-linked
 oxacalix[2]benzene[2]pyrazine: synthesis, structure, hydrogen bond and
 metal directed self-assembly.
;
_journal_issue 18
_journal_name_full 'Dalton transactions (Cambridge, England : 2003)'
_journal_page_first 5625
_journal_page_last 5633
_journal_paper_doi 10.1039/c2dt11283c
_journal_volume 41
_journal_year 2012
_chemical_formula_sum 'C49 H40 N8 O21 Zn'
_chemical_formula_weight 1142.28
_chemical_name_systematic
;
?
;
_space_group_IT_number 14
_symmetry_cell_setting monoclinic
_symmetry_space_group_name_Hall '-P 2ybc'
_symmetry_space_group_name_H-M 'P 1 21/c 1'
_atom_sites_solution_hydrogens geom
_atom_sites_solution_primary direct
_atom_sites_solution_secondary difmap
_audit_creation_method SHELXL-97
_cell_angle_alpha 90.00
_cell_angle_beta 109.4960(10)
_cell_angle_gamma 90.00
_cell_formula_units_Z 4
_cell_length_a 17.9673(7)
_cell_length_b 20.9503(8)
_cell_length_c 13.7307(5)
_cell_measurement_reflns_used 9301
_cell_measurement_temperature 173(2)
_cell_measurement_theta_max 27.66
_cell_measurement_theta_min 2.29
_cell_volume 4872.2(3)
_computing_cell_refinement 'Bruker SMART'
_computing_data_collection 'Bruker SMART'
_computing_data_reduction 'Bruker SAINT'
_computing_molecular_graphics 'Bruker SHELXTL'
_computing_publication_material 'Bruker SHELXTL'
_computing_structure_refinement 'SHELXL-97 (Sheldrick, 1997)'
_computing_structure_solution 'SHELXS-97 (Sheldrick, 1990)'
_diffrn_ambient_temperature 173(2)
_diffrn_measured_fraction_theta_full 0.995
_diffrn_measured_fraction_theta_max 0.995
_diffrn_measurement_device_type 'CCD area detector'
_diffrn_measurement_method 'phi and omega scans'
_diffrn_radiation_monochromator graphite
_diffrn_radiation_source 'fine-focus sealed tube'
_diffrn_radiation_type MoK\a
_diffrn_radiation_wavelength 0.71073
_diffrn_reflns_av_R_equivalents 0.0368
_diffrn_reflns_av_sigmaI/netI 0.0247
_diffrn_reflns_limit_h_max 21
_diffrn_reflns_limit_h_min -21
_diffrn_reflns_limit_k_max 23
_diffrn_reflns_limit_k_min -24
_diffrn_reflns_limit_l_max 16
_diffrn_reflns_limit_l_min -15
_diffrn_reflns_number 54979
_diffrn_reflns_theta_full 25.01
_diffrn_reflns_theta_max 25.01
_diffrn_reflns_theta_min 1.85
_exptl_absorpt_coefficient_mu 0.598
_exptl_absorpt_correction_T_max 0.9650
_exptl_absorpt_correction_T_min 0.7461
_exptl_absorpt_correction_type multi-scan
_exptl_absorpt_process_details sadabs
_exptl_crystal_colour colorless
_exptl_crystal_density_diffrn 1.554
_exptl_crystal_density_method 'not measured'
_exptl_crystal_description block
_exptl_crystal_F_000 2344
_exptl_crystal_size_max 0.52
_exptl_crystal_size_mid 0.25
_exptl_crystal_size_min 0.06
_refine_diff_density_max 1.199
_refine_diff_density_min -0.709
_refine_diff_density_rms 0.080
_refine_ls_extinction_method none
_refine_ls_goodness_of_fit_ref 1.060
_refine_ls_hydrogen_treatment mixed
_refine_ls_matrix_type full
_refine_ls_number_parameters 707
_refine_ls_number_reflns 8552
_refine_ls_number_restraints 0
_refine_ls_restrained_S_all 1.060
_refine_ls_R_factor_all 0.0640
_refine_ls_R_factor_gt 0.0479
_refine_ls_shift/su_max 0.001
_refine_ls_shift/su_mean 0.000
_refine_ls_structure_factor_coef Fsqd
_refine_ls_weighting_details 'calc w=1/[\s^2^(Fo^2^)+(0.0619P)^2^+11.4327P] where P=(Fo^2^+2Fc^2^)/3'
_refine_ls_weighting_scheme calc
_refine_ls_wR_factor_gt 0.1228
_refine_ls_wR_factor_ref 0.1391
_reflns_number_gt 6955
_reflns_number_total 8552
_reflns_threshold_expression >2sigma(I)
_cod_data_source_file c2dt11283c.txt
_cod_data_source_block z
_cod_depositor_comments
;
The following automatic conversions were performed:

'_symmetry_cell_setting' value 'Monoclinic' changed to 'monoclinic'
according to /home/saulius/struct/CIF-dictionaries/cif_core.dic
dictionary named 'cif_core.dic' version 2.4.1 from 2010-06-29.

Automatic conversion script
Id: cif_fix_values 1715 2011-07-08 13:25:40Z adriana 
;
_cod_original_sg_symbol_H-M 'P2(1)/c '
_cod_database_code 7018785

loop_
_symmetry_equiv_pos_as_xyz
'x, y, z'
'-x, y+1/2, -z+1/2'
'-x, -y, -z'
'x, -y-1/2, z-1/2'

loop_
_atom_site_label
_atom_site_type_symbol
_atom_site_fract_x
_atom_site_fract_y
_atom_site_fract_z
_atom_site_U_iso_or_equiv
_atom_site_adp_type
_atom_site_occupancy
_atom_site_symmetry_multiplicity
_atom_site_calc_flag
_atom_site_refinement_flags
Zn1 Zn 0.64237(2) 0.764594(17) 0.40126(3) 0.02070(12) Uani 1 1 d .
O9 O 0.56466(13) 0.80773(10) -0.08891(16) 0.0219(5) Uani 1 1 d .
O10 O 0.56425(15) 0.86868(12) -0.2228(2) 0.0349(6) Uani 1 1 d .
O11 O 0.09991(17) 0.88111(14) -0.1113(2) 0.0450(7) Uani 1 1 d .
O12 O 0.07563(17) 0.83938(15) -0.2675(2) 0.0473(7) Uani 1 1 d .
O13 O 0.52470(12) 0.89891(10) 0.04156(16) 0.0216(5) Uani 1 1 d .
O14 O 0.40011(14) 0.97709(11) 0.04188(19) 0.0286(5) Uani 1 1 d .
O15 O 0.34634(14) 0.76160(12) 0.10761(19) 0.0315(6) Uani 1 1 d .
O16 O 0.21098(13) 0.83140(12) 0.04841(18) 0.0291(5) Uani 1 1 d .
N5 N 0.54364(15) 0.80270(13) 0.2638(2) 0.0237(6) Uani 1 1 d .
N6 N 0.43668(15) 0.82710(13) 0.0691(2) 0.0216(6) Uani 1 1 d .
N7 N 0.2652(2) 0.97941(18) 0.1842(3) 0.0454(9) Uani 1 1 d .
N8 N 0.30059(16) 0.90682(13) 0.0389(2) 0.0239(6) Uani 1 1 d .
O1 O 1.15326(18) 0.57882(14) 0.8396(2) 0.0456(7) Uani 1 1 d .
O2 O 1.21876(15) 0.61902(13) 0.9953(2) 0.0409(7) Uani 1 1 d .
O3 O 0.70715(19) 0.59086(14) 0.9954(2) 0.0516(8) Uani 1 1 d .
O4 O 0.71996(13) 0.66609(10) 0.88767(17) 0.0233(5) Uani 1 1 d .
O5 O 1.05038(14) 0.66653(12) 0.71982(17) 0.0286(5) Uani 1 1 d .
O6 O 0.93129(14) 0.74876(12) 0.71715(19) 0.0317(6) Uani 1 1 d .
O7 O 0.84589(13) 0.52393(11) 0.67466(18) 0.0269(5) Uani 1 1 d .
O8 O 0.74097(12) 0.60173(10) 0.72171(16) 0.0208(5) Uani 1 1 d .
N1 N 0.95116(18) 0.56667(15) 0.5055(2) 0.0317(7) Uani 1 1 d .
N2 N 0.95269(15) 0.59182(13) 0.7039(2) 0.0222(6) Uani 1 1 d .
N3 N 0.73675(16) 0.72323(13) 0.5387(2) 0.0262(6) Uani 1 1 d .
N4 N 0.83602(15) 0.67694(12) 0.7263(2) 0.0206(6) Uani 1 1 d .
C1 C 1.09390(19) 0.66201(15) 0.9064(3) 0.0238(7) Uani 1 1 d .
C2 C 1.04055(19) 0.68334(16) 0.8134(2) 0.0229(7) Uani 1 1 d .
C3 C 0.98061(19) 0.72497(16) 0.8123(3) 0.0250(7) Uani 1 1 d .
C4 C 0.9724(2) 0.74565(17) 0.9037(3) 0.0297(8) Uani 1 1 d .
H4A H 0.9314 0.7746 0.9026 0.036 Uiso 1 1 calc R
C5 C 1.0243(2) 0.72390(17) 0.9968(3) 0.0316(8) Uani 1 1 d .
H5A H 1.0184 0.7372 1.0599 0.038 Uiso 1 1 calc R
C6 C 1.0848(2) 0.68294(17) 0.9979(3) 0.0285(8) Uani 1 1 d .
H6A H 1.1208 0.6688 1.0622 0.034 Uiso 1 1 calc R
C7 C 0.79248(18) 0.57031(15) 0.9004(2) 0.0213(7) Uani 1 1 d .
C8 C 0.84319(19) 0.53060(16) 0.9746(3) 0.0249(7) Uani 1 1 d .
H8A H 0.8397 0.5294 1.0421 0.030 Uiso 1 1 calc R
C9 C 0.89844(19) 0.49293(17) 0.9521(3) 0.0284(8) Uani 1 1 d .
H9A H 0.9338 0.4674 1.0046 0.034 Uiso 1 1 calc R
C10 C 0.90239(19) 0.49233(16) 0.8533(3) 0.0271(7) Uani 1 1 d .
H10A H 0.9400 0.4663 0.8372 0.033 Uiso 1 1 calc R
C11 C 0.85109(18) 0.53001(15) 0.7785(3) 0.0222(7) Uani 1 1 d .
C12 C 0.79719(17) 0.56954(14) 0.8016(2) 0.0183(6) Uani 1 1 d .
C13 C 1.00136(19) 0.62056(16) 0.6638(3) 0.0236(7) Uani 1 1 d .
C14 C 1.0028(2) 0.60775(17) 0.5654(3) 0.0268(7) Uani 1 1 d .
H14A H 1.0404 0.6282 0.5410 0.032 Uiso 1 1 calc R
C15 C 0.8990(2) 0.53904(17) 0.5421(3) 0.0303(8) Uani 1 1 d .
H15A H 0.8605 0.5105 0.5000 0.036 Uiso 1 1 calc R
C16 C 0.90149(18) 0.55228(15) 0.6419(3) 0.0224(7) Uani 1 1 d .
C17 C 0.85758(19) 0.72327(16) 0.6762(3) 0.0240(7) Uani 1 1 d .
C18 C 0.8088(2) 0.74756(17) 0.5824(3) 0.0284(8) Uani 1 1 d .
H18A H 0.8267 0.7813 0.5496 0.034 Uiso 1 1 calc R
C19 C 0.71439(19) 0.67480(16) 0.5857(2) 0.0243(7) Uani 1 1 d .
H19A H 0.6638 0.6559 0.5558 0.029 Uiso 1 1 calc R
C20 C 0.76593(18) 0.65257(15) 0.6786(2) 0.0194(6) Uani 1 1 d .
C21 C 1.1578(2) 0.61592(17) 0.9085(3) 0.0308(8) Uani 1 1 d .
C22 C 0.73470(19) 0.61227(16) 0.9293(3) 0.0242(7) Uani 1 1 d .
C23 C 0.4698(2) 0.89125(16) -0.1442(3) 0.0272(8) Uani 1 1 d .
C24 C 0.46411(19) 0.91289(15) -0.0516(2) 0.0214(7) Uani 1 1 d .
C25 C 0.4013(2) 0.95052(15) -0.0510(3) 0.0243(7) Uani 1 1 d .
C26 C 0.3411(2) 0.96379(19) -0.1416(3) 0.0375(9) Uani 1 1 d .
H26A H 0.2973 0.9889 -0.1405 0.045 Uiso 1 1 calc R
C27 C 0.3446(3) 0.9406(2) -0.2336(3) 0.0552(13) Uani 1 1 d .
H27A H 0.3026 0.9487 -0.2961 0.066 Uiso 1 1 calc R
C28 C 0.4093(3) 0.9054(2) -0.2351(3) 0.0477(11) Uani 1 1 d .
H28A H 0.4123 0.8908 -0.2992 0.057 Uiso 1 1 calc R
C29 C 0.1867(2) 0.80207(17) -0.1322(3) 0.0296(8) Uani 1 1 d .
C30 C 0.2104(2) 0.76542(18) -0.2016(3) 0.0359(9) Uani 1 1 d .
H30A H 0.1791 0.7661 -0.2727 0.043 Uiso 1 1 calc R
C31 C 0.2767(2) 0.72879(19) -0.1709(3) 0.0392(9) Uani 1 1 d .
H31A H 0.2912 0.7044 -0.2201 0.047 Uiso 1 1 calc R
C32 C 0.3228(2) 0.72738(18) -0.0677(3) 0.0356(9) Uani 1 1 d .
H32A H 0.3691 0.7019 -0.0451 0.043 Uiso 1 1 calc R
C33 C 0.3005(2) 0.76358(16) 0.0023(3) 0.0274(8) Uani 1 1 d .
C34 C 0.2328(2) 0.79964(16) -0.0275(3) 0.0258(7) Uani 1 1 d .
C35 C 0.50631(18) 0.85538(15) 0.1032(2) 0.0194(6) Uani 1 1 d .
C36 C 0.56176(18) 0.84260(15) 0.1995(2) 0.0219(7) Uani 1 1 d .
H36A H 0.6123 0.8622 0.2193 0.026 Uiso 1 1 calc R
C37 C 0.47106(19) 0.77699(16) 0.2338(3) 0.0245(7) Uani 1 1 d .
H37A H 0.4555 0.7504 0.2796 0.029 Uiso 1 1 calc R
C38 C 0.41901(18) 0.78950(15) 0.1357(3) 0.0223(7) Uani 1 1 d .
C39 C 0.3388(2) 0.96003(17) 0.0748(3) 0.0270(7) Uani 1 1 d .
C40 C 0.3209(2) 0.9978(2) 0.1458(3) 0.0400(9) Uani 1 1 d .
H40A H 0.3482 1.0369 0.1675 0.048 Uiso 1 1 calc R
C41 C 0.2291(2) 0.92388(19) 0.1534(3) 0.0352(9) Uani 1 1 d .
H41A H 0.1910 0.9087 0.1820 0.042 Uiso 1 1 calc R
C42 C 0.24747(19) 0.88856(17) 0.0798(2) 0.0253(7) Uani 1 1 d .
C43 C 0.53920(19) 0.85335(16) -0.1513(2) 0.0231(7) Uani 1 1 d .
C44 C 0.1157(2) 0.84184(18) -0.1771(3) 0.0330(8) Uani 1 1 d .
O01 O 0.61240(16) 0.81790(13) 0.5092(2) 0.0407(7) Uani 1 1 d .
H01 H 0.6331 0.8540 0.5105 0.061 Uiso 1 1 calc R
O02 O 0.67463(14) 0.71233(12) 0.2923(2) 0.0308(6) Uani 1 1 d .
H02 H 0.6413 0.6830 0.2842 0.046 Uiso 1 1 calc R
O03 O 0.97056(17) 0.55497(15) 0.3156(2) 0.0465(7) Uani 1 1 d .
H03A H 0.9622 0.5520 0.3721 0.056 Uiso 1 1 calc R
C03 C 0.9049(3) 0.5821(3) 0.2417(4) 0.0636(14) Uani 1 1 d .
H03D H 0.8615 0.5511 0.2219 0.095 Uiso 1 1 calc R
H03C H 0.9185 0.5939 0.1806 0.095 Uiso 1 1 calc R
H03B H 0.8885 0.6203 0.2705 0.095 Uiso 1 1 calc R
O04 O 0.3318(3) 0.5409(2) 1.0077(4) 0.0956(14) Uani 1 1 d .
H04D H 0.3218 0.5035 1.0218 0.115 Uiso 1 1 calc R
O05 O 0.5033(6) 0.4705(4) 0.8589(6) 0.194(3) Uani 1 1 d .
H05A H 0.4818 0.4458 0.8092 0.291 Uiso 1 1 calc R
C01 C 0.5410(2) 0.82469(16) 0.5238(4) 0.0694(16) Uani 1 1 d .
H01A H 0.5020 0.8412 0.4604 0.104 Uiso 1 1 calc R
H01B H 0.5464 0.8546 0.5806 0.104 Uiso 1 1 calc R
H01C H 0.5235 0.7831 0.5408 0.104 Uiso 1 1 calc R
C02 C 0.75033(18) 0.6853(2) 0.3069(3) 0.0514(11) Uani 1 1 d R
H02A H 0.7909 0.7184 0.3312 0.077 Uiso 1 1 calc R
H02B H 0.7516 0.6679 0.2412 0.077 Uiso 1 1 calc R
H02C H 0.7606 0.6511 0.3583 0.077 Uiso 1 1 calc R
C04 C 0.35624(19) 0.5397(3) 0.9330(3) 0.184(6) Uani 1 1 d R
H04A H 0.3596 0.5834 0.9093 0.277 Uiso 1 1 calc R
H04B H 0.3197 0.5149 0.8767 0.277 Uiso 1 1 calc R
H04C H 0.4087 0.5200 0.9541 0.277 Uiso 1 1 calc R
C05 C 0.50703(19) 0.5340(2) 0.8199(3) 0.329(15) Uani 1 1 d R
H05B H 0.5385 0.5611 0.8770 0.493 Uiso 1 1 d R
H05C H 0.4536 0.5515 0.7910 0.493 Uiso 1 1 d R
H05D H 0.5317 0.5328 0.7661 0.493 Uiso 1 1 d R

loop_
_atom_site_aniso_label
_atom_site_aniso_U_11
_atom_site_aniso_U_22
_atom_site_aniso_U_33
_atom_site_aniso_U_23
_atom_site_aniso_U_13
_atom_site_aniso_U_12
Zn1 0.0209(2) 0.0203(2) 0.0189(2) 0.00176(15) 0.00392(15) -0.00261(14)
O9 0.0235(11) 0.0196(11) 0.0184(11) -0.0005(9) 0.0013(9) 0.0048(9)
O10 0.0399(15) 0.0318(14) 0.0377(15) 0.0103(12) 0.0194(12) 0.0095(11)
O11 0.0433(16) 0.0528(18) 0.0360(16) 0.0012(13) 0.0095(13) 0.0078(14)
O12 0.0421(16) 0.0574(19) 0.0319(16) 0.0022(13) -0.0017(13) 0.0040(14)
O13 0.0225(11) 0.0225(12) 0.0183(11) 0.0034(9) 0.0048(9) -0.0039(9)
O14 0.0350(13) 0.0228(12) 0.0333(13) -0.0077(10) 0.0186(11) -0.0066(10)
O15 0.0225(12) 0.0377(14) 0.0278(13) 0.0096(11) -0.0001(10) -0.0101(10)
O16 0.0253(12) 0.0340(14) 0.0270(13) 0.0018(10) 0.0075(10) -0.0081(10)
N5 0.0215(14) 0.0256(15) 0.0219(14) 0.0034(12) 0.0045(11) 0.0007(11)
N6 0.0198(13) 0.0224(14) 0.0200(14) 0.0032(11) 0.0032(11) -0.0008(11)
N7 0.050(2) 0.053(2) 0.044(2) -0.0146(17) 0.0284(17) -0.0067(17)
N8 0.0253(14) 0.0236(15) 0.0228(14) 0.0018(12) 0.0081(12) -0.0011(12)
O1 0.0653(19) 0.0385(16) 0.0426(17) 0.0041(13) 0.0309(15) 0.0141(14)
O2 0.0329(14) 0.0375(15) 0.0468(17) 0.0115(13) 0.0062(13) 0.0008(12)
O3 0.072(2) 0.0447(17) 0.0598(19) 0.0262(15) 0.0509(17) 0.0290(15)
O4 0.0257(12) 0.0185(12) 0.0248(12) -0.0004(9) 0.0072(10) 0.0035(9)
O5 0.0328(13) 0.0343(14) 0.0196(12) -0.0026(10) 0.0099(10) -0.0137(11)
O6 0.0231(12) 0.0347(14) 0.0275(13) 0.0105(11) -0.0046(10) -0.0094(10)
O7 0.0250(12) 0.0313(13) 0.0265(12) -0.0091(10) 0.0113(10) -0.0084(10)
O8 0.0192(11) 0.0212(11) 0.0197(11) 0.0039(9) 0.0033(9) -0.0018(9)
N1 0.0376(17) 0.0364(17) 0.0223(15) -0.0034(13) 0.0117(13) -0.0030(14)
N2 0.0227(14) 0.0229(14) 0.0214(14) -0.0028(11) 0.0081(11) -0.0009(11)
N3 0.0249(15) 0.0259(15) 0.0230(15) 0.0060(12) 0.0015(12) -0.0019(12)
N4 0.0205(13) 0.0197(14) 0.0194(14) 0.0004(11) 0.0036(11) -0.0012(11)
C1 0.0259(17) 0.0208(17) 0.0236(17) 0.0006(13) 0.0067(14) -0.0062(13)
C2 0.0268(17) 0.0228(17) 0.0192(16) 0.0003(13) 0.0078(13) -0.0100(14)
C3 0.0229(16) 0.0251(18) 0.0213(17) 0.0038(14) -0.0003(13) -0.0069(13)
C4 0.0284(18) 0.0253(18) 0.032(2) -0.0018(15) 0.0060(15) -0.0014(14)
C5 0.038(2) 0.032(2) 0.0240(18) -0.0057(15) 0.0087(16) -0.0014(16)
C6 0.0309(18) 0.0284(19) 0.0206(17) 0.0007(14) 0.0009(14) -0.0017(15)
C7 0.0226(16) 0.0181(16) 0.0228(17) -0.0003(13) 0.0071(13) -0.0014(13)
C8 0.0242(17) 0.0270(18) 0.0224(17) 0.0052(14) 0.0064(14) 0.0020(14)
C9 0.0210(16) 0.0256(18) 0.035(2) 0.0090(15) 0.0043(15) 0.0036(14)
C10 0.0225(16) 0.0199(17) 0.040(2) 0.0006(15) 0.0122(15) 0.0023(13)
C11 0.0227(16) 0.0202(16) 0.0252(17) -0.0053(13) 0.0100(14) -0.0063(13)
C12 0.0179(15) 0.0135(15) 0.0208(16) 0.0021(12) 0.0029(12) -0.0018(12)
C13 0.0225(16) 0.0254(17) 0.0215(17) 0.0003(14) 0.0055(13) -0.0012(13)
C14 0.0299(18) 0.0311(19) 0.0208(17) 0.0005(14) 0.0105(14) -0.0026(15)
C15 0.0305(18) 0.032(2) 0.0260(18) -0.0082(15) 0.0064(15) -0.0076(15)
C16 0.0202(16) 0.0229(17) 0.0235(17) -0.0030(13) 0.0063(13) 0.0013(13)
C17 0.0219(16) 0.0228(17) 0.0240(17) 0.0001(14) 0.0031(13) -0.0025(13)
C18 0.0290(18) 0.0272(18) 0.0265(18) 0.0068(15) 0.0059(15) -0.0057(14)
C19 0.0201(16) 0.0269(18) 0.0218(17) 0.0040(14) 0.0014(13) -0.0025(13)
C20 0.0214(16) 0.0182(16) 0.0186(15) 0.0009(13) 0.0066(13) -0.0002(12)
C21 0.036(2) 0.0282(19) 0.032(2) 0.0078(16) 0.0173(17) -0.0018(15)
C22 0.0263(17) 0.0243(18) 0.0209(17) 0.0024(14) 0.0065(14) 0.0025(14)
C23 0.0330(19) 0.0245(18) 0.0235(18) 0.0046(14) 0.0086(15) 0.0111(14)
C24 0.0254(16) 0.0163(15) 0.0202(16) 0.0036(13) 0.0044(13) -0.0008(13)
C25 0.0316(18) 0.0176(16) 0.0270(18) 0.0038(13) 0.0144(15) 0.0023(13)
C26 0.044(2) 0.037(2) 0.034(2) 0.0141(17) 0.0168(18) 0.0246(18)
C27 0.058(3) 0.079(3) 0.023(2) 0.014(2) 0.0065(19) 0.046(3)
C28 0.054(3) 0.066(3) 0.0205(19) 0.0035(19) 0.0085(18) 0.034(2)
C29 0.0241(17) 0.0289(19) 0.0305(19) 0.0078(15) 0.0018(15) -0.0100(14)
C30 0.043(2) 0.038(2) 0.0248(19) -0.0047(16) 0.0086(17) -0.0169(18)
C31 0.043(2) 0.037(2) 0.038(2) -0.0087(18) 0.0150(18) -0.0069(18)
C32 0.033(2) 0.029(2) 0.042(2) -0.0023(17) 0.0095(17) -0.0068(16)
C33 0.0246(17) 0.0272(18) 0.0250(18) 0.0049(14) 0.0011(14) -0.0101(14)
C34 0.0264(17) 0.0248(18) 0.0238(17) 0.0006(14) 0.0052(14) -0.0089(14)
C35 0.0221(15) 0.0169(15) 0.0188(16) -0.0001(12) 0.0063(13) 0.0001(12)
C36 0.0185(15) 0.0232(17) 0.0225(17) 0.0000(13) 0.0049(13) -0.0010(13)
C37 0.0229(16) 0.0245(18) 0.0252(17) 0.0053(14) 0.0069(14) 0.0003(13)
C38 0.0200(16) 0.0202(16) 0.0252(17) 0.0026(13) 0.0052(13) -0.0021(13)
C39 0.0283(17) 0.0267(18) 0.0278(18) 0.0008(15) 0.0118(15) 0.0005(14)
C40 0.046(2) 0.036(2) 0.045(2) -0.0152(18) 0.025(2) -0.0119(18)
C41 0.034(2) 0.043(2) 0.031(2) -0.0017(17) 0.0148(16) -0.0039(17)
C42 0.0227(16) 0.0310(19) 0.0183(16) 0.0054(14) 0.0017(13) 0.0000(14)
C43 0.0249(16) 0.0215(17) 0.0188(16) -0.0044(13) 0.0017(13) 0.0009(13)
C44 0.034(2) 0.034(2) 0.031(2) 0.0017(16) 0.0103(17) -0.0085(16)
O01 0.0456(16) 0.0378(15) 0.0485(17) -0.0146(13) 0.0290(14) -0.0150(13)
O02 0.0277(13) 0.0293(13) 0.0387(14) -0.0059(11) 0.0152(11) -0.0052(10)
O03 0.0465(17) 0.0593(19) 0.0359(16) -0.0055(14) 0.0165(13) 0.0005(14)
C03 0.065(3) 0.074(4) 0.039(3) 0.004(2) 0.000(2) -0.005(3)
O04 0.095(3) 0.102(4) 0.089(3) 0.012(3) 0.030(3) 0.045(3)
O05 0.239(9) 0.189(8) 0.141(6) -0.014(6) 0.047(6) 0.004(7)
C01 0.060(3) 0.074(4) 0.093(4) -0.024(3) 0.051(3) -0.013(3)
C02 0.038(2) 0.056(3) 0.069(3) -0.001(2) 0.029(2) 0.005(2)
C04 0.363(18) 0.114(7) 0.090(6) 0.027(5) 0.094(9) 0.117(10)
C05 0.301(19) 0.126(9) 0.35(2) 0.136(12) -0.162(17) -0.127(11)

loop_
_atom_type_symbol
_atom_type_description
_atom_type_scat_dispersion_real
_atom_type_scat_dispersion_imag
_atom_type_scat_source
C C 0.0033 0.0016 'International Tables Vol C Tables 4.2.6.8 and 6.1.1.4'
H H 0.0000 0.0000 'International Tables Vol C Tables 4.2.6.8 and 6.1.1.4'
N N 0.0061 0.0033 'International Tables Vol C Tables 4.2.6.8 and 6.1.1.4'
O O 0.0106 0.0060 'International Tables Vol C Tables 4.2.6.8 and 6.1.1.4'
Zn Zn 0.2839 1.4301 'International Tables Vol C Tables 4.2.6.8 and 6.1.1.4'

loop_
_geom_angle_atom_site_label_1
_geom_angle_atom_site_label_2
_geom_angle_atom_site_label_3
_geom_angle
_geom_angle_site_symmetry_1
_geom_angle_site_symmetry_3
O4 Zn1 O9 177.94(9) 4_575 4_576
O4 Zn1 N3 90.23(9) 4_575 .
O9 Zn1 N3 89.97(9) 4_576 .
O4 Zn1 N5 92.38(9) 4_575 .
O9 Zn1 N5 87.42(9) 4_576 .
N3 Zn1 N5 177.39(10) . .
C43 O9 Zn1 127.0(2) . 4_575
C35 O13 C24 115.6(2) . .
C39 O14 C25 117.1(3) . .
C38 O15 C33 117.1(3) . .
C42 O16 C34 115.4(2) . .
C36 N5 C37 118.4(3) . .
C36 N5 Zn1 118.5(2) . .
C37 N5 Zn1 121.7(2) . .
C35 N6 C38 116.1(3) . .
C41 N7 C40 118.5(3) . .
C42 N8 C39 116.7(3) . .
C22 O4 Zn1 129.7(2) . 4_576
C13 O5 C2 116.2(2) . .
C17 O6 C3 118.0(3) . .
C16 O7 C11 119.3(2) . .
C20 O8 C12 117.5(2) . .
C14 N1 C15 118.7(3) . .
C16 N2 C13 115.6(3) . .
C18 N3 C19 118.5(3) . .
C18 N3 Zn1 125.3(2) . .
C19 N3 Zn1 115.8(2) . .
C20 N4 C17 115.2(3) . .
C2 C1 C6 118.4(3) . .
C2 C1 C21 121.0(3) . .
C6 C1 C21 120.5(3) . .
C3 C2 C1 120.6(3) . .
C3 C2 O5 119.1(3) . .
C1 C2 O5 120.2(3) . .
C4 C3 C2 120.5(3) . .
C4 C3 O6 120.6(3) . .
C2 C3 O6 118.8(3) . .
C3 C4 C5 119.5(3) . .
C3 C4 H4A 120.3 . .
C5 C4 H4A 120.3 . .
C6 C5 C4 120.1(3) . .
C6 C5 H5A 120.0 . .
C4 C5 H5A 120.0 . .
C5 C6 C1 121.0(3) . .
C5 C6 H6A 119.5 . .
C1 C6 H6A 119.5 . .
C12 C7 C8 118.0(3) . .
C12 C7 C22 122.3(3) . .
C8 C7 C22 119.7(3) . .
C9 C8 C7 121.4(3) . .
C9 C8 H8A 119.3 . .
C7 C8 H8A 119.3 . .
C8 C9 C10 120.1(3) . .
C8 C9 H9A 120.0 . .
C10 C9 H9A 120.0 . .
C11 C10 C9 119.1(3) . .
C11 C10 H10A 120.5 . .
C9 C10 H10A 120.5 . .
C10 C11 C12 121.1(3) . .
C10 C11 O7 120.4(3) . .
C12 C11 O7 118.1(3) . .
C7 C12 C11 120.3(3) . .
C7 C12 O8 120.0(3) . .
C11 C12 O8 119.1(3) . .
N2 C13 O5 118.7(3) . .
N2 C13 C14 123.2(3) . .
O5 C13 C14 118.0(3) . .
N1 C14 C13 119.5(3) . .
N1 C14 H14A 120.3 . .
C13 C14 H14A 120.3 . .
N1 C15 C16 119.4(3) . .
N1 C15 H15A 120.3 . .
C16 C15 H15A 120.3 . .
N2 C16 O7 119.4(3) . .
N2 C16 C15 123.5(3) . .
O7 C16 C15 117.1(3) . .
N4 C17 O6 119.2(3) . .
N4 C17 C18 123.2(3) . .
O6 C17 C18 117.6(3) . .
N3 C18 C17 119.6(3) . .
N3 C18 H18A 120.2 . .
C17 C18 H18A 120.2 . .
N3 C19 C20 119.0(3) . .
N3 C19 H19A 120.5 . .
C20 C19 H19A 120.5 . .
N4 C20 O8 119.1(3) . .
N4 C20 C19 124.3(3) . .
O8 C20 C19 116.5(3) . .
O1 C21 O2 123.8(4) . .
O1 C21 C1 123.5(3) . .
O2 C21 C1 112.7(3) . .
O3 C22 O4 125.4(3) . .
O3 C22 C7 117.0(3) . .
O4 C22 C7 117.6(3) . .
C24 C23 C28 118.7(3) . .
C24 C23 C43 123.2(3) . .
C28 C23 C43 118.2(3) . .
C25 C24 C23 120.3(3) . .
C25 C24 O13 120.0(3) . .
C23 C24 O13 119.6(3) . .
C26 C25 C24 120.5(3) . .
C26 C25 O14 119.8(3) . .
C24 C25 O14 119.7(3) . .
C27 C26 C25 119.7(3) . .
C27 C26 H26A 120.2 . .
C25 C26 H26A 120.2 . .
C26 C27 C28 119.9(4) . .
C26 C27 H27A 120.0 . .
C28 C27 H27A 120.0 . .
C27 C28 C23 120.8(4) . .
C27 C28 H28A 119.6 . .
C23 C28 H28A 119.6 . .
C30 C29 C34 118.0(3) . .
C30 C29 C44 116.3(3) . .
C34 C29 C44 125.6(3) . .
C31 C30 C29 122.3(4) . .
C31 C30 H30A 118.9 . .
C29 C30 H30A 118.9 . .
C30 C31 C32 119.5(4) . .
C30 C31 H31A 120.3 . .
C32 C31 H31A 120.3 . .
C31 C32 C33 119.2(4) . .
C31 C32 H32A 120.4 . .
C33 C32 H32A 120.4 . .
C34 C33 C32 121.8(3) . .
C34 C33 O15 118.6(3) . .
C32 C33 O15 119.5(3) . .
C33 C34 O16 118.8(3) . .
C33 C34 C29 119.2(3) . .
O16 C34 C29 122.0(3) . .
N6 C35 O13 118.6(3) . .
N6 C35 C36 123.0(3) . .
O13 C35 C36 118.4(3) . .
N5 C36 C35 119.7(3) . .
N5 C36 H36A 120.2 . .
C35 C36 H36A 120.2 . .
N5 C37 C38 119.6(3) . .
N5 C37 H37A 120.2 . .
C38 C37 H37A 120.2 . .
N6 C38 O15 119.2(3) . .
N6 C38 C37 123.0(3) . .
O15 C38 C37 117.8(3) . .
N8 C39 O14 118.3(3) . .
N8 C39 C40 122.5(3) . .
O14 C39 C40 119.2(3) . .
N7 C40 C39 119.9(4) . .
N7 C40 H40A 120.0 . .
C39 C40 H40A 120.0 . .
N7 C41 C42 119.4(3) . .
N7 C41 H41A 120.3 . .
C42 C41 H41A 120.3 . .
N8 C42 O16 117.5(3) . .
N8 C42 C41 122.9(3) . .
O16 C42 C41 119.7(3) . .
O10 C43 O9 125.6(3) . .
O10 C43 C23 115.9(3) . .
O9 C43 C23 118.4(3) . .
O12 C44 O11 122.5(4) . .
O12 C44 C29 122.7(4) . .
O11 C44 C29 114.8(3) . .
C01 O01 H01 109.5 . .
C02 O02 H02 109.5 . .
C03 O03 H03A 109.5 . .
O03 C03 H03D 109.5 . .
O03 C03 H03C 109.5 . .
H03D C03 H03C 109.5 . .
O03 C03 H03B 109.5 . .
H03D C03 H03B 109.5 . .
H03C C03 H03B 109.5 . .
C04 O04 H04D 109.5 . .
C05 O05 H05A 109.5 . .
O01 C01 H01A 109.5 . .
O01 C01 H01B 109.5 . .
H01A C01 H01B 109.5 . .
O01 C01 H01C 109.5 . .
H01A C01 H01C 109.5 . .
H01B C01 H01C 109.5 . .
O02 C02 H02A 109.5 . .
O02 C02 H02B 109.5 . .
H02A C02 H02B 109.5 . .
O02 C02 H02C 109.5 . .
H02A C02 H02C 109.5 . .
H02B C02 H02C 109.5 . .
O04 C04 H04A 109.5 . .
O04 C04 H04B 109.5 . .
H04A C04 H04B 109.5 . .
O04 C04 H04C 109.5 . .
H04A C04 H04C 109.5 . .
H04B C04 H04C 109.5 . .
O05 C05 H05B 108.9 . .
O05 C05 H05C 109.5 . .
H05B C05 H05C 109.5 . .
O05 C05 H05D 110.0 . .
H05B C05 H05D 109.4 . .
H05C C05 H05D 109.5 . .

loop_
_geom_bond_atom_site_label_1
_geom_bond_atom_site_label_2
_geom_bond_distance
_geom_bond_site_symmetry_2
Zn1 O4 2.064(2) 4_575
Zn1 O9 2.095(2) 4_576
Zn1 N3 2.247(3) .
Zn1 N5 2.261(3) .
Zn1 O01 2.063(3) .
Zn1 O02 2.083(3) .
O9 C43 1.263(4) .
O9 Zn1 2.095(2) 4_575
O10 C43 1.251(4) .
O11 C44 1.321(5) .
O12 C44 1.210(5) .
O13 C35 1.358(4) .
O13 C24 1.406(4) .
O14 C39 1.370(4) .
O14 C25 1.398(4) .
O15 C38 1.364(4) .
O15 C33 1.405(4) .
O16 C42 1.364(4) .
O16 C34 1.398(4) .
N5 C36 1.333(4) .
N5 C37 1.342(4) .
N6 C35 1.321(4) .
N6 C38 1.323(4) .
N7 C41 1.330(5) .
N7 C40 1.335(5) .
N8 C42 1.316(4) .
N8 C39 1.316(4) .
O1 C21 1.206(5) .
O2 C21 1.324(5) .
O3 C22 1.252(4) .
O4 C22 1.252(4) .
O4 Zn1 2.064(2) 4_576
O5 C13 1.358(4) .
O5 C2 1.399(4) .
O6 C17 1.363(4) .
O6 C3 1.403(4) .
O7 C16 1.362(4) .
O7 C11 1.403(4) .
O8 C20 1.365(4) .
O8 C12 1.392(4) .
N1 C14 1.330(5) .
N1 C15 1.335(5) .
N2 C16 1.317(4) .
N2 C13 1.324(4) .
N3 C18 1.334(4) .
N3 C19 1.334(4) .
N4 C20 1.313(4) .
N4 C17 1.320(4) .
C1 C2 1.390(5) .
C1 C6 1.392(5) .
C1 C21 1.493(5) .
C2 C3 1.382(5) .
C3 C4 1.381(5) .
C4 C5 1.385(5) .
C4 H4A 0.9500 .
C5 C6 1.380(5) .
C5 H5A 0.9500 .
C6 H6A 0.9500 .
C7 C12 1.388(4) .
C7 C8 1.393(5) .
C7 C22 1.511(4) .
C8 C9 1.381(5) .
C8 H8A 0.9500 .
C9 C10 1.382(5) .
C9 H9A 0.9500 .
C10 C11 1.377(5) .
C10 H10A 0.9500 .
C11 C12 1.389(4) .
C13 C14 1.385(5) .
C14 H14A 0.9500 .
C15 C16 1.383(5) .
C15 H15A 0.9500 .
C17 C18 1.390(5) .
C18 H18A 0.9500 .
C19 C20 1.384(4) .
C19 H19A 0.9500 .
C23 C24 1.386(5) .
C23 C28 1.387(5) .
C23 C43 1.508(5) .
C24 C25 1.378(5) .
C25 C26 1.378(5) .
C26 C27 1.375(6) .
C26 H26A 0.9500 .
C27 C28 1.381(6) .
C27 H27A 0.9500 .
C28 H28A 0.9500 .
C29 C30 1.396(5) .
C29 C34 1.401(5) .
C29 C44 1.475(5) .
C30 C31 1.360(6) .
C30 H30A 0.9500 .
C31 C32 1.383(6) .
C31 H31A 0.9500 .
C32 C33 1.384(5) .
C32 H32A 0.9500 .
C33 C34 1.373(5) .
C35 C36 1.390(4) .
C36 H36A 0.9500 .
C37 C38 1.384(5) .
C37 H37A 0.9500 .
C39 C40 1.374(5) .
C40 H40A 0.9500 .
C41 C42 1.379(5) .
C41 H41A 0.9500 .
O01 C01 1.370(4) .
O01 H01 0.8400 .
O02 C02 1.424(4) .
O02 H02 0.8400 .
O03 C03 1.396(6) .
O03 H03A 0.8400 .
C03 H03D 0.9800 .
C03 H03C 0.9800 .
C03 H03B 0.9800 .
O04 C04 1.244(5) .
O04 H04D 0.8400 .
O05 C05 1.445(10) .
O05 H05A 0.8400 .
C01 H01A 0.9800 .
C01 H01B 0.9800 .
C01 H01C 0.9800 .
C02 H02A 0.9800 .
C02 H02B 0.9800 .
C02 H02C 0.9800 .
C04 H04A 0.9800 .
C04 H04B 0.9800 .
C04 H04C 0.9800 .
C05 H05B 0.9797 .
C05 H05C 0.9799 .
C05 H05D 0.9802 .

loop_
_geom_torsion_atom_site_label_1
_geom_torsion_atom_site_label_2
_geom_torsion_atom_site_label_3
_geom_torsion_atom_site_label_4
_geom_torsion
_geom_torsion_site_symmetry_1
O4 Zn1 N5 C36 16.3(2) 4_575
O9 Zn1 N5 C36 -161.6(2) 4_576
N3 Zn1 N5 C36 -163(2) .
O4 Zn1 N5 C37 -177.3(3) 4_575
O9 Zn1 N5 C37 4.7(3) 4_576
N3 Zn1 N5 C37 3(2) .
O4 Zn1 N3 C18 3.9(3) 4_575
O9 Zn1 N3 C18 -178.1(3) 4_576
N5 Zn1 N3 C18 -176(2) .
O4 Zn1 N3 C19 176.0(2) 4_575
O9 Zn1 N3 C19 -6.1(2) 4_576
N5 Zn1 N3 C19 -4(2) .
C6 C1 C2 C3 0.8(5) .
C21 C1 C2 C3 178.6(3) .
C6 C1 C2 O5 176.1(3) .
C21 C1 C2 O5 -6.0(5) .
C13 O5 C2 C3 -80.5(4) .
C13 O5 C2 C1 104.1(3) .
C1 C2 C3 C4 -0.5(5) .
O5 C2 C3 C4 -175.9(3) .
C1 C2 C3 O6 175.7(3) .
O5 C2 C3 O6 0.3(4) .
C17 O6 C3 C4 -80.5(4) .
C17 O6 C3 C2 103.3(4) .
C2 C3 C4 C5 -0.6(5) .
O6 C3 C4 C5 -176.8(3) .
C3 C4 C5 C6 1.4(5) .
C4 C5 C6 C1 -1.1(5) .
C2 C1 C6 C5 0.0(5) .
C21 C1 C6 C5 -177.8(3) .
C12 C7 C8 C9 2.0(5) .
C22 C7 C8 C9 -178.1(3) .
C7 C8 C9 C10 -2.4(5) .
C8 C9 C10 C11 0.5(5) .
C9 C10 C11 C12 1.6(5) .
C9 C10 C11 O7 -171.0(3) .
C16 O7 C11 C10 -79.8(4) .
C16 O7 C11 C12 107.3(3) .
C8 C7 C12 C11 0.1(5) .
C22 C7 C12 C11 -179.8(3) .
C8 C7 C12 O8 171.4(3) .
C22 C7 C12 O8 -8.5(4) .
C10 C11 C12 C7 -2.0(5) .
O7 C11 C12 C7 170.9(3) .
C10 C11 C12 O8 -173.3(3) .
O7 C11 C12 O8 -0.5(4) .
C20 O8 C12 C7 114.6(3) .
C20 O8 C12 C11 -74.0(4) .
C16 N2 C13 O5 173.6(3) .
C16 N2 C13 C14 -3.9(5) .
C2 O5 C13 N2 -5.0(4) .
C2 O5 C13 C14 172.6(3) .
C15 N1 C14 C13 0.2(5) .
N2 C13 C14 N1 2.9(5) .
O5 C13 C14 N1 -174.7(3) .
C14 N1 C15 C16 -1.9(5) .
C13 N2 C16 O7 -175.7(3) .
C13 N2 C16 C15 2.1(5) .
C11 O7 C16 N2 -9.1(4) .
C11 O7 C16 C15 172.9(3) .
N1 C15 C16 N2 0.8(5) .
N1 C15 C16 O7 178.6(3) .
C20 N4 C17 O6 -176.2(3) .
C20 N4 C17 C18 3.3(5) .
C3 O6 C17 N4 -1.1(5) .
C3 O6 C17 C18 179.4(3) .
C19 N3 C18 C17 -1.7(5) .
Zn1 N3 C18 C17 170.2(2) .
N4 C17 C18 N3 -0.7(5) .
O6 C17 C18 N3 178.8(3) .
C18 N3 C19 C20 1.3(5) .
Zn1 N3 C19 C20 -171.3(2) .
C17 N4 C20 O8 175.9(3) .
C17 N4 C20 C19 -3.8(5) .
C12 O8 C20 N4 -13.8(4) .
C12 O8 C20 C19 165.9(3) .
N3 C19 C20 N4 1.6(5) .
N3 C19 C20 O8 -178.1(3) .
C2 C1 C21 O1 -25.8(5) .
C6 C1 C21 O1 152.0(4) .
C2 C1 C21 O2 156.0(3) .
C6 C1 C21 O2 -26.2(4) .
Zn1 O4 C22 O3 -4.8(5) 4_576
Zn1 O4 C22 C7 177.3(2) 4_576
C12 C7 C22 O3 146.7(3) .
C8 C7 C22 O3 -33.2(5) .
C12 C7 C22 O4 -35.2(5) .
C8 C7 C22 O4 144.9(3) .
C28 C23 C24 C25 -3.3(5) .
C43 C23 C24 C25 176.1(3) .
C28 C23 C24 O13 179.8(3) .
C43 C23 C24 O13 -0.7(5) .
C35 O13 C24 C25 74.7(4) .
C35 O13 C24 C23 -108.4(3) .
C23 C24 C25 C26 4.1(5) .
O13 C24 C25 C26 -179.1(3) .
C23 C24 C25 O14 -173.9(3) .
O13 C24 C25 O14 3.0(4) .
C39 O14 C25 C26 62.9(4) .
C39 O14 C25 C24 -119.1(3) .
C24 C25 C26 C27 -1.6(6) .
O14 C25 C26 C27 176.3(4) .
C25 C26 C27 C28 -1.6(7) .
C26 C27 C28 C23 2.3(8) .
C24 C23 C28 C27 0.2(7) .
C43 C23 C28 C27 -179.3(4) .
C34 C29 C30 C31 -1.0(5) .
C44 C29 C30 C31 177.1(3) .
C29 C30 C31 C32 0.0(6) .
C30 C31 C32 C33 -0.3(6) .
C31 C32 C33 C34 1.7(5) .
C31 C32 C33 O15 178.9(3) .
C38 O15 C33 C34 -112.6(3) .
C38 O15 C33 C32 70.1(4) .
C32 C33 C34 O16 175.4(3) .
O15 C33 C34 O16 -1.8(4) .
C32 C33 C34 C29 -2.8(5) .
O15 C33 C34 C29 180.0(3) .
C42 O16 C34 C33 82.6(4) .
C42 O16 C34 C29 -99.2(4) .
C30 C29 C34 C33 2.4(5) .
C44 C29 C34 C33 -175.6(3) .
C30 C29 C34 O16 -175.8(3) .
C44 C29 C34 O16 6.3(5) .
C38 N6 C35 O13 -174.2(3) .
C38 N6 C35 C36 5.9(5) .
C24 O13 C35 N6 4.3(4) .
C24 O13 C35 C36 -175.8(3) .
C37 N5 C36 C35 -1.3(5) .
Zn1 N5 C36 C35 165.5(2) .
N6 C35 C36 N5 -3.7(5) .
O13 C35 C36 N5 176.4(3) .
C36 N5 C37 C38 3.6(5) .
Zn1 N5 C37 C38 -162.7(2) .
C35 N6 C38 O15 176.4(3) .
C35 N6 C38 C37 -3.4(5) .
C33 O15 C38 N6 13.1(5) .
C33 O15 C38 C37 -167.1(3) .
N5 C37 C38 N6 -1.3(5) .
N5 C37 C38 O15 178.9(3) .
C42 N8 C39 O14 173.3(3) .
C42 N8 C39 C40 -4.7(5) .
C25 O14 C39 N8 21.3(4) .
C25 O14 C39 C40 -160.5(3) .
C41 N7 C40 C39 1.1(6) .
N8 C39 C40 N7 2.9(6) .
O14 C39 C40 N7 -175.1(4) .
C40 N7 C41 C42 -3.0(6) .
C39 N8 C42 O16 -175.8(3) .
C39 N8 C42 C41 2.8(5) .
C34 O16 C42 N8 -2.2(4) .
C34 O16 C42 C41 179.2(3) .
N7 C41 C42 N8 1.1(6) .
N7 C41 C42 O16 179.6(3) .
Zn1 O9 C43 O10 -10.5(5) 4_575
Zn1 O9 C43 C23 166.0(2) 4_575
C24 C23 C43 O10 -137.3(3) .
C28 C23 C43 O10 42.1(5) .
C24 C23 C43 O9 45.8(5) .
C28 C23 C43 O9 -134.8(4) .
C30 C29 C44 O12 6.1(5) .
C34 C29 C44 O12 -175.9(4) .
C30 C29 C44 O11 -172.9(3) .
C34 C29 C44 O11 5.2(5) .
